data_2231779
loop_
_publ_author_name
'Zhan, Qing-Guang'

_publ_section_title
;
 <i>catena</i>-Poly[copper(I)-bis[\m-3-(1<i>H</i>-imidazol-2-yl)pyridine]-copper(I)-di-\m-iodido]
;
_journal_coeditor_code ZL2401
_journal_issue 9
_journal_name_full 'Acta Crystallographica Section E'
_journal_page_first m1288
_journal_paper_doi 10.1107/S1600536811033605
_journal_volume 67
_journal_year 2011
_chemical_formula_iupac '[Cu2 I2 (C8 H7 N3)2]'
_chemical_formula_moiety 'C16 H14 Cu2 I2 N6'
_chemical_formula_sum 'C16 H14 Cu2 I2 N6'
_chemical_formula_weight 671.22
_chemical_name_systematic
;
<i>catena</i>-Poly[copper(I)-bis[\m-3-(1<i>H</i>-imidazol-2-yl)pyridine]-
copper(I)-di-\m-iodido]
;
_space_group_IT_number 2
_symmetry_cell_setting triclinic
_symmetry_space_group_name_Hall '-P 1'
_symmetry_space_group_name_H-M 'P -1'
_atom_sites_solution_hydrogens geom
_atom_sites_solution_primary direct
_atom_sites_solution_secondary difmap
_audit_creation_method SHELXL-97
_cell_angle_alpha 114.683(6)
_cell_angle_beta 101.989(5)
_cell_angle_gamma 108.258(4)
_cell_formula_units_Z 1
_cell_length_a 8.141(3)
_cell_length_b 8.306(3)
_cell_length_c 8.816(5)
_cell_measurement_reflns_used 1252
_cell_measurement_temperature 298(2)
_cell_measurement_theta_max 26.84
_cell_measurement_theta_min 2.76
_cell_volume 473.1(4)
_computing_cell_refinement 'APEX2 (Bruker, 2004)'
_computing_data_collection 'APEX2 (Bruker, 2004)'
_computing_data_reduction 'APEX2 (Bruker, 2004)'
_computing_molecular_graphics 'ORTEPIII (Burnett & Johnson, 1996); PLATON (Spek, 2009)'
_computing_publication_material 'SHELXL97 (Sheldrick, 2008)'
_computing_structure_refinement 'SHELXL97 (Sheldrick, 2008)'
_computing_structure_solution 'SHELXS97 (Sheldrick, 2008)'
_diffrn_ambient_temperature 298(2)
_diffrn_measured_fraction_theta_full 0.984
_diffrn_measured_fraction_theta_max 0.984
_diffrn_measurement_device_type 'Bruker SMART APEXII CCD area-detector'
_diffrn_measurement_method '\f and \w scans'
_diffrn_radiation_monochromator graphite
_diffrn_radiation_source 'fine-focus sealed tube'
_diffrn_radiation_type MoK\a
_diffrn_radiation_wavelength 0.71073
_diffrn_reflns_av_R_equivalents 0.0177
_diffrn_reflns_av_sigmaI/netI 0.0353
_diffrn_reflns_limit_h_max 9
_diffrn_reflns_limit_h_min -8
_diffrn_reflns_limit_k_max 5
_diffrn_reflns_limit_k_min -9
_diffrn_reflns_limit_l_max 10
_diffrn_reflns_limit_l_min -10
_diffrn_reflns_number 2452
_diffrn_reflns_theta_full 25.24
_diffrn_reflns_theta_max 25.24
_diffrn_reflns_theta_min 2.76
_exptl_absorpt_coefficient_mu 5.523
_exptl_absorpt_correction_T_max 0.2881
_exptl_absorpt_correction_T_min 0.2481
_exptl_absorpt_correction_type multi-scan
_exptl_absorpt_process_details '(APEX2; Bruker, 2004)'
_exptl_crystal_colour Yellow
_exptl_crystal_density_diffrn 2.356
_exptl_crystal_density_method 'not measured'
_exptl_crystal_description Block
_exptl_crystal_F_000 316
_exptl_crystal_size_max 0.35
_exptl_crystal_size_mid 0.32
_exptl_crystal_size_min 0.30
_refine_diff_density_max 0.862
_refine_diff_density_min -0.687
_refine_ls_extinction_method none
_refine_ls_goodness_of_fit_ref 1.061
_refine_ls_hydrogen_treatment constr
_refine_ls_matrix_type full
_refine_ls_number_parameters 118
_refine_ls_number_reflns 1682
_refine_ls_number_restraints 0
_refine_ls_restrained_S_all 1.061
_refine_ls_R_factor_all 0.0359
_refine_ls_R_factor_gt 0.0313
_refine_ls_shift/su_max 0.001
_refine_ls_shift/su_mean 0.000
_refine_ls_structure_factor_coef Fsqd
_refine_ls_weighting_details 'calc w=1/[\s^2^(Fo^2^)+(0.0418P)^2^+0.3135P] where P=(Fo^2^+2Fc^2^)/3'
_refine_ls_weighting_scheme calc
_refine_ls_wR_factor_gt 0.0753
_refine_ls_wR_factor_ref 0.0800
_reflns_number_gt 1506
_reflns_number_total 1682
_reflns_threshold_expression I>2\s(I)
_cod_data_source_file zl2401.cif
_cod_data_source_block I
_cod_original_sg_symbol_H-M P-1
_cod_database_code 2231779
_cod_database_fobs_code 2231779

loop_
_symmetry_equiv_pos_as_xyz
'x, y, z'
'-x, -y, -z'

loop_
_atom_site_type_symbol
_atom_site_label
_atom_site_fract_x
_atom_site_fract_y
_atom_site_fract_z
_atom_site_U_iso_or_equiv
_atom_site_adp_type
_atom_site_calc_flag
_atom_site_refinement_flags
_atom_site_occupancy
_atom_site_symmetry_multiplicity
I I1 -0.63541(5) 0.55664(5) -0.19170(4) 0.03979(15) Uani d . 1 1
Cu Cu1 -0.29230(10) 0.58503(11) -0.03571(10) 0.0494(2) Uani d . 1 1
N N1 -0.1172(6) 0.8746(7) 0.1128(6) 0.0359(10) Uani d . 1 1
N N2 0.0984(6) 1.1683(7) 0.3412(6) 0.0410(10) Uani d . 1 1
H H2 0.1990 1.2584 0.4362 0.049 Uiso calc R 1 1
C C5 0.2418(7) 0.9476(8) 0.4986(7) 0.0387(12) Uani d . 1 1
H H5 0.2385 1.0553 0.5891 0.046 Uiso calc R 1 1
C C6 0.3354(7) 0.8513(9) 0.5428(7) 0.0398(12) Uani d . 1 1
H H6 0.3934 0.8906 0.6634 0.048 Uiso calc R 1 1
C C7 0.3418(7) 0.6968(8) 0.4067(7) 0.0379(12) Uani d . 1 1
H H7 0.4039 0.6317 0.4384 0.045 Uiso calc R 1 1
C C3 0.0440(7) 0.9714(7) 0.2574(7) 0.0329(11) Uani d . 1 1
C C1 -0.1648(7) 1.0191(8) 0.1087(7) 0.0371(12) Uani d . 1 1
H H1 -0.2713 0.9951 0.0220 0.044 Uiso calc R 1 1
C C2 -0.0336(8) 1.2007(8) 0.2495(7) 0.0414(13) Uani d . 1 1
H H2A -0.0330 1.3221 0.2781 0.050 Uiso calc R 1 1
C C4 0.1521(7) 0.8819(7) 0.3165(7) 0.0324(11) Uani d . 1 1
C C8 0.1698(7) 0.7266(7) 0.1884(7) 0.0343(11) Uani d . 1 1
H H8 0.1135 0.6846 0.0668 0.041 Uiso calc R 1 1
N N3 0.2635(6) 0.6336(6) 0.2299(6) 0.0364(10) Uani d . 1 1

loop_
_atom_site_aniso_label
_atom_site_aniso_U_11
_atom_site_aniso_U_22
_atom_site_aniso_U_33
_atom_site_aniso_U_12
_atom_site_aniso_U_13
_atom_site_aniso_U_23
I1 0.0394(2) 0.0415(2) 0.0382(2) 0.02226(17) 0.01033(16) 0.01990(18)
Cu1 0.0506(4) 0.0349(4) 0.0442(4) 0.0235(3) 0.0051(3) 0.0086(3)
N1 0.035(2) 0.038(3) 0.037(2) 0.020(2) 0.0167(19) 0.018(2)
N2 0.039(2) 0.034(3) 0.042(3) 0.015(2) 0.013(2) 0.016(2)
C5 0.036(3) 0.039(3) 0.038(3) 0.016(2) 0.018(2) 0.016(3)
C6 0.039(3) 0.051(3) 0.030(3) 0.021(3) 0.014(2) 0.020(3)
C7 0.034(3) 0.040(3) 0.045(3) 0.017(2) 0.016(2) 0.026(3)
C3 0.033(3) 0.030(3) 0.035(3) 0.016(2) 0.015(2) 0.014(2)
C1 0.039(3) 0.039(3) 0.040(3) 0.023(3) 0.017(2) 0.022(3)
C2 0.053(3) 0.036(3) 0.050(3) 0.028(3) 0.026(3) 0.025(3)
C4 0.030(2) 0.027(3) 0.037(3) 0.013(2) 0.015(2) 0.013(2)
C8 0.033(3) 0.032(3) 0.033(3) 0.018(2) 0.011(2) 0.011(2)
N3 0.033(2) 0.034(2) 0.039(2) 0.017(2) 0.0118(19) 0.016(2)

loop_
_atom_type_symbol
_atom_type_description
_atom_type_scat_dispersion_real
_atom_type_scat_dispersion_imag
_atom_type_scat_source
C C 0.0033 0.0016 'International Tables Vol C Tables 4.2.6.8 and 6.1.1.4'
H H 0.0000 0.0000 'International Tables Vol C Tables 4.2.6.8 and 6.1.1.4'
Cu Cu 0.3201 1.2651 'International Tables Vol C Tables 4.2.6.8 and 6.1.1.4'
I I -0.4742 1.8119 'International Tables Vol C Tables 4.2.6.8 and 6.1.1.4'
N N 0.0061 0.0033 'International Tables Vol C Tables 4.2.6.8 and 6.1.1.4'

loop_
_geom_angle_atom_site_label_1
_geom_angle_atom_site_label_2
_geom_angle_atom_site_label_3
_geom_angle_site_symmetry_1
_geom_angle_site_symmetry_3
_geom_angle
Cu1 I1 Cu1 . 2_465 79.47(3)
N1 Cu1 N3 . 2_565 127.88(17)
N1 Cu1 I1 . . 105.56(12)
N3 Cu1 I1 2_565 . 106.58(12)
N1 Cu1 I1 . 2_465 109.74(13)
N3 Cu1 I1 2_565 2_465 103.36(13)
I1 Cu1 I1 . 2_465 100.53(3)
C3 N1 C1 . . 105.7(4)
C3 N1 Cu1 . . 128.9(4)
C1 N1 Cu1 . . 123.9(3)
C3 N2 C2 . . 108.5(4)
C3 N2 H2 . . 125.7
C2 N2 H2 . . 125.7
C6 C5 C4 . . 119.1(5)
C6 C5 H5 . . 120.4
C4 C5 H5 . . 120.4
C7 C6 C5 . . 119.0(5)
C7 C6 H6 . . 120.5
C5 C6 H6 . . 120.5
N3 C7 C6 . . 123.8(5)
N3 C7 H7 . . 118.1
C6 C7 H7 . . 118.1
N1 C3 N2 . . 110.0(4)
N1 C3 C4 . . 126.1(5)
N2 C3 C4 . . 123.8(4)
C2 C1 N1 . . 110.0(5)
C2 C1 H1 . . 125.0
N1 C1 H1 . . 125.0
C1 C2 N2 . . 105.7(5)
C1 C2 H2A . . 127.2
N2 C2 H2A . . 127.2
C8 C4 C5 . . 117.6(5)
C8 C4 C3 . . 119.7(5)
C5 C4 C3 . . 122.6(5)
N3 C8 C4 . . 123.8(5)
N3 C8 H8 . . 118.1
C4 C8 H8 . . 118.1
C8 N3 C7 . . 116.6(4)
C8 N3 Cu1 . 2_565 121.6(3)
C7 N3 Cu1 . 2_565 121.8(4)

loop_
_geom_bond_atom_site_label_1
_geom_bond_atom_site_label_2
_geom_bond_site_symmetry_2
_geom_bond_distance
I1 Cu1 . 2.7331(12)
I1 Cu1 2_465 2.7887(14)
Cu1 N1 . 1.994(4)
Cu1 N3 2_565 2.030(4)
Cu1 I1 2_465 2.7887(14)
N1 C3 . 1.335(6)
N1 C1 . 1.384(7)
N2 C3 . 1.348(7)
N2 C2 . 1.372(7)
N2 H2 . 0.8600
C5 C6 . 1.376(8)
C5 C4 . 1.392(7)
C5 H5 . 0.9300
C6 C7 . 1.368(8)
C6 H6 . 0.9300
C7 N3 . 1.345(7)
C7 H7 . 0.9300
C3 C4 . 1.464(7)
C1 C2 . 1.353(7)
C1 H1 . 0.9300
C2 H2A . 0.9300
C4 C8 . 1.388(7)
C8 N3 . 1.342(6)
C8 H8 . 0.9300
N3 Cu1 2_565 2.030(4)

loop_
_geom_hbond_atom_site_label_D
_geom_hbond_atom_site_label_H
_geom_hbond_atom_site_label_A
_geom_hbond_site_symmetry_A
_geom_hbond_distance_DH
_geom_hbond_distance_HA
_geom_hbond_distance_DA
_geom_hbond_angle_DHA
N2 H2 I1 1_666 0.86 2.83 3.588(5) 148.3

loop_
_geom_torsion_atom_site_label_1
_geom_torsion_atom_site_label_2
_geom_torsion_atom_site_label_3
_geom_torsion_atom_site_label_4
_geom_torsion_site_symmetry_1
_geom_torsion_site_symmetry_4
_geom_torsion
Cu1 I1 Cu1 N1 2_465 . -114.10(13)
Cu1 I1 Cu1 N3 2_465 2_565 107.49(14)
Cu1 I1 Cu1 I1 2_465 2_465 0.0
N3 Cu1 N1 C3 2_565 . -78.1(5)
I1 Cu1 N1 C3 . . 155.6(4)
I1 Cu1 N1 C3 2_465 . 48.1(4)
N3 Cu1 N1 C1 2_565 . 117.9(4)
I1 Cu1 N1 C1 . . -8.4(4)
I1 Cu1 N1 C1 2_465 . -115.9(4)
C4 C5 C6 C7 . . 1.7(8)
C5 C6 C7 N3 . . 0.9(8)
C1 N1 C3 N2 . . -0.6(5)
Cu1 N1 C3 N2 . . -166.8(3)
C1 N1 C3 C4 . . -178.7(5)
Cu1 N1 C3 C4 . . 15.0(7)
C2 N2 C3 N1 . . 1.0(6)
C2 N2 C3 C4 . . 179.2(5)
C3 N1 C1 C2 . . -0.1(6)
Cu1 N1 C1 C2 . . 167.1(3)
N1 C1 C2 N2 . . 0.6(6)
C3 N2 C2 C1 . . -1.0(6)
C6 C5 C4 C8 . . -3.0(7)
C6 C5 C4 C3 . . 177.8(5)
N1 C3 C4 C8 . . 39.7(7)
N2 C3 C4 C8 . . -138.2(5)
N1 C3 C4 C5 . . -141.1(5)
N2 C3 C4 C5 . . 41.0(7)
C5 C4 C8 N3 . . 1.9(7)
C3 C4 C8 N3 . . -178.9(4)
C4 C8 N3 C7 . . 0.6(7)
C4 C8 N3 Cu1 . 2_565 -177.5(4)
C6 C7 N3 C8 . . -2.1(7)
C6 C7 N3 Cu1 . 2_565 176.0(4)
